data_4031635
loop_
_publ_author_name
'Fedorova, A.A.'
'Chizhov, P.S.'
'Morozov, I.V.'
'Troyanov, S.I.'

_publ_section_title
;
 Synthesis and Crystal Structures of New Iron(III) and Chromium(III)
 Nitrate Complexes Cs[Fe(NO3)4], Cs2[Cr(NO3)5], and Cs3[Cr(NO3)6]
;
_journal_name_full
;
Russian Journal of Inorganic Chemistry (= Zhurnal Neorganicheskoi Khimii)
;
_journal_page_first 1845
_journal_page_last 1852
_journal_volume 47
_journal_year 2002
_chemical_formula_sum 'Cr Cs2 N5 O15'
_chemical_name_systematic 'Cs2 (Cr (N O3)5)'
_space_group_IT_number 154
_symmetry_space_group_name_Hall 'P 32 2"'
_symmetry_space_group_name_H-M 'P 32 2 1'
_cell_angle_alpha 90
_cell_angle_beta 90
_cell_angle_gamma 120
_cell_formula_units_Z 3
_cell_length_a 11.062
_cell_length_b 11.062
_cell_length_c 9.919
_cell_volume 1051.153
_citation_journal_id_ASTM RJICAQ
_cod_data_source_file Fedorova_RJICAQ_2002_838.cif
_cod_data_source_block Cr1Cs2N5O15
_cod_original_formula_sum 'Cr1 Cs2 N5 O15'
_cod_database_code 4031635

loop_
_symmetry_equiv_pos_as_xyz
x,y,z
-y,x-y,z+2/3
-x+y,-x,z+1/3
y,x,-z
-x,-x+y,-z+2/3
x-y,-y,-z+1/3

loop_
_atom_site_label
_atom_site_type_symbol
_atom_site_fract_x
_atom_site_fract_y
_atom_site_fract_z
_atom_site_occupancy
_atom_site_U_iso_or_equiv
O3 O-2 0.6379 0.7712 0.1521 1 0.0
O4 O-2 0.6237 0.8108 0.363 1 0.0
O6 O-2 0.61 0.502 0.0698 1 0.0
Cs2 Cs+1 0.54008 0 0.1667 1 0.0
O5 O-2 0.702 0.6712 0.3071 1 0.0
O2 O-2 1.0209 1.0209 0 1 0.0
Cr1 Cr+3 0.692 0.692 0 1 0.0
Cs1 Cs+1 0.29712 0.29712 0 1 0.0
N2 N+5 0.6556 0.7492 0.2809 1 0.0
O7 O-2 0.6175 0.3117 0.1022 1 0.0
N3 N+5 0.6821 0.4364 0.0906 1 0.0
N1 N+5 0.9115 0.9115 0 1 0.0
O8 O-2 0.8127 0.5098 0.091 1 0.0
O1 O-2 0.894 0.8044 0.0645 1 0.0
